data_2000487
loop_
_publ_author_name
'Xue, B.'
'Schwer, H.'
'Hulliger, F.'

_publ_contact_author
;
      Mr. Bingzhang Xue
      Laboratorium f\"ur Festk\"operphysik
      ETH H\"onggerberg, CH-8093 Z\"urich
      Switzerland
;
_publ_section_title
;
 Structure of LaPd~2~In
;
_journal_issue 11
_journal_name_full 'Acta Crystallographica Section C'
_journal_page_first 2064
_journal_page_last 2065
_journal_paper_doi 10.1107/S0108270192007303
_journal_volume 48
_journal_year 1992
_chemical_formula_sum 'In La Pd2'
_chemical_formula_weight 466.53
_chemical_name_systematic
;
 ?
;
_space_group_IT_number 194
_symmetry_cell_setting hexagonal
_symmetry_space_group_name_Hall '-P 6c 2c'
_symmetry_space_group_name_H-M 'P 63/m m c'
_audit_creation_method SHELXL-92
_cell_angle_alpha 90.00
_cell_angle_beta 90.00
_cell_angle_gamma 120.00
_cell_formula_units_Z 2
_cell_length_a 4.6445(7)
_cell_length_b 4.6445(7)
_cell_length_c 9.354(2)
_cell_measurement_reflns_used 20
_cell_measurement_temperature 293.0(10)
_cell_measurement_theta_max 30.85
_cell_measurement_theta_min 8.30
_cell_volume 174.75(5)
_computing_cell_refinement 'P3/PC diffractometer software'
_computing_data_collection 'P3/PC diffractometer software (Siemens, 1989)'
_computing_data_reduction 'XDISK (Siemens, 1991)'
_computing_molecular_graphics 'SCHAKAL88 (Keller, 1988)'
_computing_publication_material SHELXL92
_computing_structure_refinement SHELXL92
_computing_structure_solution SHELXL92
_diffrn_ambient_temperature 293.0(10)
_diffrn_measurement_device 'Siemens P3/PC'
_diffrn_measurement_method \q/2\q
_diffrn_radiation_monochromator graphite
_diffrn_radiation_source 'fine-focus sealed tube'
_diffrn_radiation_type MoK\a
_diffrn_radiation_wavelength 0.71073
_diffrn_reflns_av_R_equivalents 0.0622
_diffrn_reflns_av_sigmaI/netI 0.0050
_diffrn_reflns_limit_h_max 7
_diffrn_reflns_limit_h_min -7
_diffrn_reflns_limit_k_max 7
_diffrn_reflns_limit_k_min -7
_diffrn_reflns_limit_l_max 14
_diffrn_reflns_limit_l_min -14
_diffrn_reflns_number 2503
_diffrn_reflns_theta_max 32.54
_diffrn_reflns_theta_min 4.36
_diffrn_standards_decay_% 1.4
_diffrn_standards_interval_count 48
_diffrn_standards_number 2
_exptl_absorpt_coefficient_mu 28.327
_exptl_absorpt_correction_T_max 0.0925
_exptl_absorpt_correction_T_min 0.3837
_exptl_absorpt_correction_type 'Gaussian (SHELX-76; Sheldrick, 1976)'
_exptl_crystal_colour pink
_exptl_crystal_density_diffrn 8.866
_exptl_crystal_F_000 396
_exptl_crystal_size_max 0.19
_exptl_crystal_size_mid 0.09
_exptl_crystal_size_min 0.04
_refine_diff_density_max 1.551
_refine_diff_density_min -2.266
_refine_ls_extinction_coef 0.030(4)
_refine_ls_extinction_method 'SHELXL92 (Sheldrick, 1992)'
_refine_ls_goodness_of_fit_all 1.565
_refine_ls_goodness_of_fit_obs 1.572
_refine_ls_matrix_type full
_refine_ls_number_parameters 9
_refine_ls_number_reflns 148
_refine_ls_number_restraints 0
_refine_ls_restrained_S_all 1.565
_refine_ls_restrained_S_obs 1.572
_refine_ls_R_factor_all 0.0377
_refine_ls_R_factor_obs 0.0369
_refine_ls_shift/esd_max 0.000
_refine_ls_shift/esd_mean 0.000
_refine_ls_structure_factor_coef Fsqd
_refine_ls_weighting_details 'w = 1/[\s^2^(Fo^2^)+(0.0306P)^2^+6.3988P] where P=(Fo^2^+2Fc^2^)/3'
_refine_ls_weighting_scheme calc
_refine_ls_wR_factor_all 0.0977
_refine_ls_wR_factor_obs 0.0974
_reflns_number_observed 1909
_reflns_number_total 2506
_reflns_observed_criterion I>2\s(I)
_cod_data_source_file sh1014.cif
_cod_data_source_block sh1014
_cod_depositor_comments
;
The following automatic conversions were performed:
'_symmetry_cell_setting' value 'Hexagonal' changed to 'hexagonal'
according to '/home/saulius/struct/CIF-dictionaries/cif_core.dic'
dictionary named 'cif_core.dic' version 2.4.1 from 2010-06-29.

Automatic conversion script
Id: cif_fix_enum 1527 2010-12-29 10:47:43Z saulius 

The following automatic conversions were performed:

'_symmetry_cell_setting' value 'Hexagonal' changed to 'hexagonal'
according to /home/saulius/struct/CIF-dictionaries/cif_core.dic
dictionary named 'cif_core.dic' version 2.4.1 from 2010-06-29.

Automatic conversion script
Id: cif_fix_values 1715 2011-07-08 13:25:40Z adriana 

The following automatic conversions were performed:

'_refine_ls_weighting_scheme' value 'calc w =
1/[\s^2^(Fo^2^)+(0.0306P)^2^+6.3988P] where P=(Fo^2^+2Fc^2^)/3' was
changed to 'calc'. New tag '_refine_ls_weighting_details' was
created. The value of the new tag was set to 'w =
1/[\s^2^(Fo^2^)+(0.0306P)^2^+6.3988P] where P=(Fo^2^+2Fc^2^)/3'.

Automatic conversion script
Id: cif_fix_values 3143 2015-03-26 13:38:13Z robertas 
;
_cod_original_formula_sum 'La Pd2 In'
_cod_database_code 2000487

loop_
_symmetry_equiv_pos_as_xyz
'x, y, z'
'x-y, x, z+1/2'
'-y, x-y, z'
'-x, -y, z+1/2'
'-x+y, -x, z'
'y, -x+y, z+1/2'
'-y, -x, z'
'-x, -x+y, z+1/2'
'-x+y, y, z'
'y, x, z+1/2'
'x, x-y, z'
'x-y, -y, z+1/2'
'-x, -y, -z'
'-x+y, -x, -z-1/2'
'y, -x+y, -z'
'x, y, -z-1/2'
'x-y, x, -z'
'-y, x-y, -z-1/2'
'y, x, -z'
'x, x-y, -z-1/2'
'x-y, -y, -z'
'-y, -x, -z-1/2'
'-x, -x+y, -z'
'-x+y, y, -z-1/2'

loop_
_atom_site_aniso_label
_atom_site_aniso_U_11
_atom_site_aniso_U_22
_atom_site_aniso_U_33
_atom_site_aniso_U_12
_atom_site_aniso_U_13
_atom_site_aniso_U_23
La 0.0107(6) 0.0107(6) 0.0091(7) 0.0054(3) 0.000 0.000
In 0.0088(6) 0.0088(6) 0.0203(9) 0.0044(3) 0.000 0.000
Pd 0.0104(5) 0.0104(5) 0.0147(7) 0.0052(3) 0.000 0.000

loop_
_atom_site_label
_atom_site_fract_x
_atom_site_fract_y
_atom_site_fract_z
_atom_site_U_iso_or_equiv
_atom_site_thermal_displace_type
_atom_site_calc_flag
_atom_site_refinement_flags
_atom_site_occupancy
_atom_site_disorder_group
_atom_site_type_symbol
La 0.3333 0.6667 0.2500 0.0102(6) Uani d S 1 . La
In 0.0000 0.0000 0.0000 0.0126(6) Uani d S 1 . In
Pd 0.3333 0.6667 0.5773(2) 0.0118(5) Uani d S 1 . Pd

loop_
_atom_type_symbol
_atom_type_description
_atom_type_scat_dispersion_real
_atom_type_scat_dispersion_imag
_atom_type_scat_source
La La -0.2871 2.4523 'International Tables Vol C Tables 4.2.6.8 and 6.1.1.4'
In In -0.7276 1.3100 'International Tables Vol C Tables 4.2.6.8 and 6.1.1.4'
Pd Pd -0.9988 1.0072 'International Tables Vol C Tables 4.2.6.8 and 6.1.1.4'

loop_
_geom_angle_atom_site_label_1
_geom_angle_atom_site_label_2
_geom_angle_atom_site_label_3
_geom_angle_site_symmetry_1
_geom_angle_site_symmetry_3
_geom_angle
_geom_angle_publ_flag
Pd La Pd . 14_566 180.0 yes
Pd La Pd . 13_676 58.94(3) yes
Pd La Pd 14_566 13_676 121.06(3) yes
Pd La Pd . 2_664 121.06(3) yes
Pd La Pd 14_566 2_664 58.93(3) yes
Pd La Pd 13_676 2_664 62.13(5) yes
Pd La Pd . 13_566 58.94(3) yes
Pd La Pd 14_566 13_566 121.07(3) yes
Pd La Pd 13_676 13_566 95.79(4) yes
Pd La Pd 2_664 13_566 129.29(2) yes
Pd La Pd . 2_554 121.06(3) yes
Pd La Pd 14_566 2_554 58.95(3) yes
Pd La Pd 13_676 2_554 129.29(2) yes
Pd La Pd 2_664 2_554 95.78(4) yes
Pd La Pd 13_566 2_554 62.13(5) yes
Pd La Pd . 2_654 121.06(3) yes
Pd La Pd 14_566 2_654 58.93(3) yes
Pd La Pd 13_676 2_654 129.28(2) yes
Pd La Pd 2_664 2_654 95.78(4) yes
Pd La Pd 13_566 2_654 129.27(2) yes
Pd La Pd 2_554 2_654 95.77(4) yes
Pd La Pd . 13_666 58.94(3) yes
Pd La Pd 14_566 13_666 121.05(3) yes
Pd La Pd 13_676 13_666 95.77(4) yes
Pd La Pd 2_664 13_666 129.28(2) yes
Pd La Pd 13_566 13_666 95.77(4) yes
Pd La Pd 2_554 13_666 129.27(2) yes
Pd La Pd 2_654 13_666 62.12(5) yes
Pd La In . 2_565 48.906(13) yes
Pd La In 14_566 2_565 131.101(13) yes
Pd La In 13_676 2_565 48.56(2) yes
Pd La In 2_664 2_565 90.94(2) yes
Pd La In 13_566 2_565 48.56(2) yes
Pd La In 2_554 2_565 90.94(2) yes
Pd La In 2_654 2_565 169.97(2) yes
Pd La In 13_666 2_565 107.85(3) yes
Pd La In . 1_565 131.094(13) yes
Pd La In 14_566 1_565 48.913(13) yes
Pd La In 13_676 1_565 90.95(2) yes
Pd La In 2_664 1_565 48.55(2) yes
Pd La In 13_566 1_565 90.95(2) yes
Pd La In 2_554 1_565 48.56(2) yes
Pd La In 2_654 1_565 107.84(3) yes
Pd La In 13_666 1_565 169.96(2) yes
In La In 2_565 1_565 82.19(2) yes
Pd La In . 2_665 48.910(13) yes
Pd La In 14_566 2_665 131.083(13) yes
Pd La In 13_676 2_665 48.55(2) yes
Pd La In 2_664 2_665 90.94(2) yes
Pd La In 13_566 2_665 107.85(3) yes
Pd La In 2_554 2_665 169.97(2) yes
Pd La In 2_654 2_665 90.93(2) yes
Pd La In 13_666 2_665 48.55(2) yes
In La In 2_565 2_665 81.49(2) yes
In La In 1_565 2_665 135.729(12) yes
Pd La In . . 131.090(13) yes
Pd La In 14_566 . 48.910(13) yes
Pd La In 13_676 . 169.97(2) yes
Pd La In 2_664 . 107.85(3) yes
Pd La In 13_566 . 90.93(2) yes
Pd La In 2_554 . 48.55(2) yes
Pd La In 2_654 . 48.55(2) yes
Pd La In 13_666 . 90.93(2) yes
In La In 2_565 . 135.729(12) yes
In La In 1_565 . 81.49(2) yes
In La In 2_665 . 135.717(12) yes
Pd In Pd 14_456 2_654 180.0 yes
Pd In Pd 14_456 14_556 113.47(3) yes
Pd In Pd 2_654 14_556 66.53(3) yes
Pd In Pd 14_456 2_554 66.53(3) yes
Pd In Pd 2_654 2_554 113.47(3) yes
Pd In Pd 14_556 2_554 180.0 yes
Pd In Pd 14_456 14_566 113.47(3) yes
Pd In Pd 2_654 14_566 66.53(3) yes
Pd In Pd 14_556 14_566 113.46(3) yes
Pd In Pd 2_554 14_566 66.54(3) yes
Pd In Pd 14_456 2_544 66.53(3) yes
Pd In Pd 2_654 2_544 113.47(3) yes
Pd In Pd 14_556 2_544 66.54(3) yes
Pd In Pd 2_554 2_544 113.46(3) yes
Pd In Pd 14_566 2_544 180.0 yes
Pd In La 14_456 13_565 57.65(2) yes
Pd In La 2_654 13_565 122.35(2) yes
Pd In La 14_556 13_565 123.81(3) yes
Pd In La 2_554 13_565 56.19(3) yes
Pd In La 14_566 13_565 57.66(2) yes
Pd In La 2_544 13_565 122.34(2) yes
Pd In La 14_456 1_545 122.35(2) yes
Pd In La 2_654 1_545 57.65(2) yes
Pd In La 14_556 1_545 56.19(3) yes
Pd In La 2_554 1_545 123.81(3) yes
Pd In La 14_566 1_545 122.34(2) yes
Pd In La 2_544 1_545 57.66(2) yes
La In La 13_565 1_545 180.0 yes
Pd In La 14_456 . 122.34(2) yes
Pd In La 2_654 . 57.66(2) yes
Pd In La 14_556 . 122.34(2) yes
Pd In La 2_554 . 57.66(2) yes
Pd In La 14_566 . 56.19(3) yes
Pd In La 2_544 . 123.81(3) yes
La In La 13_565 . 98.51(2) yes
La In La 1_545 . 81.49(2) yes
Pd In La 14_456 13 57.66(2) yes
Pd In La 2_654 13 122.34(2) yes
Pd In La 14_556 13 57.66(2) yes
Pd In La 2_554 13 122.34(2) yes
Pd In La 14_566 13 123.81(3) yes
Pd In La 2_544 13 56.19(3) yes
La In La 13_565 13 81.49(2) yes
La In La 1_545 13 98.51(2) yes
La In La . 13 180.0 yes
Pd In La 14_456 13_665 123.81(3) yes
Pd In La 2_654 13_665 56.19(3) yes
Pd In La 14_556 13_665 57.65(2) yes
Pd In La 2_554 13_665 122.35(2) yes
Pd In La 14_566 13_665 57.66(2) yes
Pd In La 2_544 13_665 122.34(2) yes
La In La 13_565 13_665 81.49(2) yes
La In La 1_545 13_665 98.51(2) yes
La In La . 13_665 98.51(2) yes
La In La 13 13_665 81.49(2) yes
Pd In La 14_456 1_445 56.19(3) yes
Pd In La 2_654 1_445 123.81(3) yes
Pd In La 14_556 1_445 122.35(2) yes
Pd In La 2_554 1_445 57.65(2) yes
Pd In La 14_566 1_445 122.34(2) yes
Pd In La 2_544 1_445 57.66(2) yes
La In La 13_565 1_445 98.51(2) yes
La In La 1_545 1_445 81.49(2) yes
La In La . 1_445 81.49(2) yes
La In La 13 1_445 98.51(2) yes
La In La 13_665 1_445 180.0 yes
In Pd In 2_565 2_665 113.47(3) yes
In Pd In 2_565 2 113.47(3) yes
In Pd In 2_665 2 113.46(3) yes
In Pd Pd 2_565 13_676 56.74(2) yes
In Pd Pd 2_665 13_676 56.73(2) yes
In Pd Pd 2 13_676 136.55(8) yes
In Pd Pd 2_565 13_566 56.74(2) yes
In Pd Pd 2_665 13_566 136.55(8) yes
In Pd Pd 2 13_566 56.73(2) yes
Pd Pd Pd 13_676 13_566 99.32(6) yes
In Pd Pd 2_565 13_666 136.56(8) yes
In Pd Pd 2_665 13_666 56.73(2) yes
In Pd Pd 2 13_666 56.73(2) yes
Pd Pd Pd 13_676 13_666 99.31(6) yes
Pd Pd Pd 13_566 13_666 99.31(6) yes
In Pd La 2_565 . 74.90(3) yes
In Pd La 2_665 . 74.90(3) yes
In Pd La 2 . 74.90(3) yes
Pd Pd La 13_676 . 61.65(5) yes
Pd Pd La 13_566 . 61.65(5) yes
Pd Pd La 13_666 . 61.66(5) yes
In Pd La 2_565 13_676 73.80(2) yes
In Pd La 2_665 13_676 73.79(2) yes
In Pd La 2 13_676 164.03(5) yes
Pd Pd La 13_676 13_676 59.41(3) yes
Pd Pd La 13_566 13_676 128.48(2) yes
Pd Pd La 13_666 13_676 128.45(2) yes
La Pd La . 13_676 121.07(3) yes
In Pd La 2_565 13_566 73.80(2) yes
In Pd La 2_665 13_566 164.03(5) yes
In Pd La 2 13_566 73.79(2) yes
Pd Pd La 13_676 13_566 128.48(2) yes
Pd Pd La 13_566 13_566 59.41(3) yes
Pd Pd La 13_666 13_566 128.45(2) yes
La Pd La . 13_566 121.07(3) yes
La Pd La 13_676 13_566 95.79(4) yes
In Pd La 2_565 13_666 164.04(5) yes
In Pd La 2_665 13_666 73.78(2) yes
In Pd La 2 13_666 73.78(2) yes
Pd Pd La 13_676 13_666 128.45(2) yes
Pd Pd La 13_566 13_666 128.45(2) yes
Pd Pd La 13_666 13_666 59.40(3) yes
La Pd La . 13_666 121.06(3) yes
La Pd La 13_676 13_666 95.77(4) yes
La Pd La 13_566 13_666 95.77(4) yes
In Pd Pd 2_565 14_567 105.10(3) yes
In Pd Pd 2_665 14_567 105.09(3) yes
In Pd Pd 2 14_567 105.10(3) yes
Pd Pd Pd 13_676 14_567 118.35(5) yes
Pd Pd Pd 13_566 14_567 118.36(5) yes
Pd Pd Pd 13_666 14_567 118.34(5) yes
La Pd Pd . 14_567 180.0 yes
La Pd Pd 13_676 14_567 58.93(3) yes
La Pd Pd 13_566 14_567 58.94(3) yes
La Pd Pd 13_666 14_567 58.94(3) yes

loop_
_geom_bond_atom_site_label_1
_geom_bond_atom_site_label_2
_geom_bond_site_symmetry_2
_geom_bond_distance
_geom_bond_publ_flag
La Pd . 3.062(2) yes
La Pd 14_566 3.062(2) yes
La Pd 13_676 3.1301(12) yes
La Pd 2_664 3.1301(12) yes
La Pd 13_566 3.1301(12) yes
La Pd 2_554 3.1305(12) yes
La Pd 2_654 3.1305(12) yes
La Pd 13_666 3.1309(12) yes
La In 2_565 3.5578(10) yes
La In 1_565 3.5578(10) yes
La In 2_665 3.5581(10) yes
La In . 3.5581(10) yes
In Pd 14_456 2.7771(9) yes
In Pd 2_654 2.7771(9) yes
In Pd 14_556 2.7775(9) yes
In Pd 2_554 2.7775(9) yes
In Pd 14_566 2.7775(9) yes
In Pd 2_544 2.7775(9) yes
In La 13_565 3.5578(10) yes
In La 1_545 3.5578(10) yes
In La 13 3.5581(10) yes
In La 13_665 3.5581(10) yes
In La 1_445 3.5581(10) yes
Pd In 2_565 2.7771(9) yes
Pd In 2_665 2.7775(9) yes
Pd In 2 2.7775(9) yes
Pd Pd 13_676 3.047(2) yes
Pd Pd 13_566 3.047(2) yes
Pd Pd 13_666 3.047(2) yes
Pd La 13_676 3.1301(12) yes
Pd La 13_566 3.1301(12) yes
Pd La 13_666 3.1309(12) yes
Pd Pd 14_567 3.230(3) yes
